data_4112384
loop_
_publ_author_name
'Benjamin V. Mork'
'T. Don Tilley'

_publ_section_title
;
 Synthons for Coordinatively Unsaturated Complexes of Tungsten, and Their
 Use for the Synthesis of High Oxidation-State Silylene Complexes
;
_journal_name_full 'Journal of the American Chemical Society'
_journal_page_first 4375
_journal_page_last 4385
_journal_paper_doi 10.1021/ja030548g
_journal_volume 126
_journal_year 2004
_chemical_formula_sum 'C40 H31 B Cl2 F20 P2 W'
_chemical_formula_weight 1219.16
_space_group_IT_number 92
_symmetry_cell_setting tetragonal
_symmetry_Int_Tables_number 92
_symmetry_space_group_name_Hall 'P 4abw 2nw'
_symmetry_space_group_name_H-M 'P 41 21 2'
_audit_creation_date 'Fri Sep 19 11:28:05 2003'
_audit_creation_method 'by teXsan'
_cell_angle_alpha 90
_cell_angle_beta 90
_cell_angle_gamma 90
_cell_formula_units_Z 8
_cell_length_a 16.2420(4)
_cell_length_b 16.2420(3)
_cell_length_c 33.5243(8)
_cell_measurement_reflns_used 7069
_cell_measurement_temperature 161
_cell_measurement_theta_max 45.0
_cell_measurement_theta_min 4.0
_cell_volume 8843.8(3)
_computing_cell_refinement 'Bruker SAINT v5.04'
_computing_data_collection 'Bruker SMART v5.052d'
_computing_data_reduction 'Bruker SAINT v5.04'
_computing_publication_material teXsan
_computing_structure_refinement teXsan
_computing_structure_solution SIR92
_diffrn_ambient_temperature 273.2
_diffrn_measurement_device SMART
_diffrn_measurement_method 'omega scans'
_diffrn_radiation_monochromator graphite
_diffrn_radiation_source 'X-ray tube'
_diffrn_radiation_type MoK\a
_diffrn_radiation_wavelength 0.7107
_diffrn_reflns_av_R_equivalents 0.0751
_diffrn_reflns_limit_h_max 15
_diffrn_reflns_limit_h_min -19
_diffrn_reflns_limit_k_max 19
_diffrn_reflns_limit_k_min -19
_diffrn_reflns_limit_l_max 38
_diffrn_reflns_limit_l_min -40
_diffrn_reflns_number 40076
_diffrn_reflns_theta_max 25.63
_diffrn_reflns_theta_min 3.5
_exptl_absorpt_coefficient_mu 2.924
_exptl_absorpt_correction_T_max 0.89
_exptl_absorpt_correction_T_min 0.50
_exptl_absorpt_correction_type empirical
_exptl_crystal_colour red
_exptl_crystal_density_diffrn 1.834
_exptl_crystal_description plate
_exptl_crystal_F_000 4768.00
_exptl_crystal_size_max 0.20
_exptl_crystal_size_mid 0.18
_exptl_crystal_size_min 0.07
_refine_diff_density_max 2.40
_refine_diff_density_min -0.78
_refine_ls_extinction_coef 0.00000
_refine_ls_extinction_method none
_refine_ls_goodness_of_fit_ref 1.153
_refine_ls_hydrogen_treatment constr
_refine_ls_matrix_type full
_refine_ls_number_parameters 595
_refine_ls_number_reflns 4505
_refine_ls_number_restraints 0
_refine_ls_R_factor_all 0.0728
_refine_ls_R_factor_gt 0.0430
_refine_ls_shift/su_max 0.0150
_refine_ls_shift/su_mean 0.0000
_refine_ls_structure_factor_coef F
_refine_ls_weighting_scheme sigma
_refine_ls_wR_factor_all 0.0744
_refine_ls_wR_factor_gt 0.0498
_refine_ls_wR_factor_ref 0.0498
_reflns_number_gt 4505
_reflns_number_total 7760
_reflns_threshold_expression I>3.00sigma
_cod_data_source_file ja030548g_c2_4.cif
_cod_data_source_block compound10
_cod_original_formula_sum 'C40 H31 B Cl2 F20 P2 W '
_cod_database_code 4112384

loop_
_symmetry_equiv_pos_as_xyz
'   +x,   +y,   +z'
'   -x,   -y,1/2+z'
1/2-y,1/2+x,1/4+z
1/2+y,1/2-x,3/4+z
'   +y,   +x,   -z'
'   -y,   -x,1/2-z'
1/2-x,1/2+y,1/4-z
1/2+x,1/2-y,3/4-z

loop_
_atom_site_aniso_label
_atom_site_aniso_U_11
_atom_site_aniso_U_22
_atom_site_aniso_U_33
_atom_site_aniso_U_12
_atom_site_aniso_U_13
_atom_site_aniso_U_23
W(1) 0.0293(2) 0.0693(4) 0.0594(3) 0.0021(3) 0.0074(3) 0.0170(3)
Cl(1) 0.057(2) 0.089(3) 0.107(3) -0.006(2) 0.024(2) -0.037(3)
Cl(2) 0.045(2) 0.336(10) 0.047(2) 0.031(3) 0.005(2) 0.041(4)
P(1) 0.066(2) 0.056(2) 0.054(2) 0.007(2) -0.005(2) -0.009(2)
P(2) 0.052(3) 0.081(3) 0.158(5) -0.013(2) -0.024(3) 0.039(4)
F(1) 0.045(4) 0.051(4) 0.046(4) 0.018(3) 0.014(3) 0.018(3)
F(2) 0.065(5) 0.047(4) 0.062(5) 0.022(4) -0.009(4) 0.016(4)
F(3) 0.070(5) 0.044(4) 0.047(4) -0.003(4) -0.006(4) 0.015(3)
F(4) 0.062(5) 0.067(5) 0.078(5) -0.007(4) 0.025(5) 0.022(4)
F(5) 0.032(4) 0.054(4) 0.072(5) 0.001(3) 0.014(3) 0.011(4)
F(6) 0.038(4) 0.058(5) 0.046(4) -0.009(4) 0.008(3) 0.002(4)
F(7) 0.035(4) 0.110(7) 0.059(5) -0.014(4) -0.002(3) 0.039(5)
F(8) 0.086(6) 0.141(9) 0.062(5) 0.029(8) 0.049(5) 0.028(6)
F(9) 0.16(1) 0.082(6) 0.058(5) 0.043(7) 0.053(7) -0.005(5)
F(10) 0.079(5) 0.050(5) 0.046(4) 0.014(4) 0.005(4) -0.009(3)
F(11) 0.063(4) 0.035(4) 0.071(5) -0.007(4) -0.034(4) 0.007(4)
F(12) 0.077(6) 0.067(6) 0.094(6) -0.021(5) -0.039(5) -0.015(5)
F(13) 0.087(6) 0.115(8) 0.061(5) 0.003(6) -0.036(5) 0.017(6)
F(14) 0.075(6) 0.085(6) 0.064(5) 0.019(5) -0.026(4) 0.031(4)
F(15) 0.047(4) 0.040(4) 0.070(5) 0.001(3) -0.004(4) 0.024(4)
F(16) 0.032(4) 0.043(4) 0.084(5) 0.007(3) 0.011(4) -0.002(4)
F(17) 0.092(6) 0.043(4) 0.104(7) 0.013(4) 0.051(6) -0.003(4)
F(18) 0.18(1) 0.056(5) 0.065(5) -0.010(6) 0.020(7) -0.019(4)
F(19) 0.111(7) 0.073(6) 0.050(5) -0.023(5) -0.034(5) 0.008(4)
F(20) 0.044(3) 0.056(4) 0.055(4) -0.002(4) -0.011(3) 0.006(4)
C(1) 0.044(8) 0.046(8) 0.13(2) -0.012(7) 0.026(9) -0.002(9)
C(2) 0.027(6) 0.10(1) 0.07(1) -0.001(7) -0.006(6) 0.049(10)
C(3) 0.033(7) 0.10(1) 0.058(9) 0.020(8) -0.012(7) -0.036(9)
C(4) 0.07(1) 0.06(1) 0.068(9) -0.008(8) -0.022(8) 0.011(8)
C(5) 0.056(8) 0.10(1) 0.065(9) -0.016(10) -0.004(8) 0.00(1)
C(6) 0.26(4) 0.09(2) 0.42(5) 0.09(2) -0.19(4) -0.15(3)
C(7) 0.05(1) 0.81(9) 0.28(4) -0.16(3) -0.07(2) 0.43(5)
C(8) 0.17(2) 0.31(4) 0.16(2) 0.20(3) -0.07(2) -0.15(3)
C(9) 0.16(2) 0.11(2) 0.19(2) -0.03(2) -0.09(2) 0.11(2)
C(10) 0.07(1) 0.51(6) 0.042(8) -0.14(2) 0.001(8) 0.04(2)
C(11) 0.15(2) 0.08(1) 0.11(2) 0.02(1) -0.06(1) -0.05(1)
C(12) 0.09(1) 0.16(2) 0.09(1) -0.07(1) -0.01(1) 0.03(1)
C(13) 0.040(8) 0.08(1) 0.067(9) 0.001(8) 0.003(7) 0.002(8)
C(14) 0.042(8) 0.08(1) 0.16(2) -0.003(9) -0.011(10) -0.03(1)
C(15) 0.20(3) 0.23(3) 0.22(3) -0.13(3) -0.11(3) 0.15(3)
C(16) 0.12(2) 0.06(1) 0.28(3) 0.00(1) -0.08(2) 0.03(2)
C(17) 0.031(6) 0.042(7) 0.033(6) -0.003(6) -0.001(6) 0.002(5)
C(18) 0.034(6) 0.036(6) 0.038(6) 0.016(6) 0.011(5) 0.011(6)
C(19) 0.048(8) 0.050(8) 0.027(7) 0.003(6) -0.010(6) -0.007(6)
C(20) 0.052(9) 0.044(7) 0.020(6) -0.001(7) -0.001(6) 0.005(5)
C(21) 0.042(7) 0.047(8) 0.041(7) -0.009(6) 0.011(6) -0.004(6)
C(22) 0.025(6) 0.037(7) 0.051(7) -0.004(5) -0.003(6) -0.001(6)
C(23) 0.027(5) 0.049(8) 0.030(6) 0.005(5) -0.001(4) 0.017(6)
C(24) 0.027(7) 0.064(9) 0.037(7) 0.011(6) 0.001(5) 0.011(6)
C(25) 0.015(5) 0.10(1) 0.051(8) -0.001(7) -0.016(6) 0.025(8)
C(26) 0.050(7) 0.08(1) 0.042(7) 0.036(9) 0.016(6) 0.026(8)
C(27) 0.07(1) 0.07(1) 0.043(8) 0.037(10) 0.004(9) 0.012(7)
C(28) 0.055(8) 0.059(9) 0.030(6) 0.026(7) 0.006(6) 0.006(6)
C(29) 0.041(7) 0.033(7) 0.043(7) 0.006(5) -0.012(5) -0.001(5)
C(30) 0.048(7) 0.039(7) 0.044(7) 0.004(6) -0.010(6) 0.005(6)
C(31) 0.053(9) 0.047(7) 0.049(7) -0.003(7) -0.009(7) -0.007(6)
C(32) 0.039(7) 0.08(1) 0.040(7) 0.003(7) -0.024(6) 0.006(7)
C(33) 0.035(8) 0.068(9) 0.065(9) 0.007(7) -0.002(7) 0.028(7)
C(34) 0.029(6) 0.038(7) 0.060(8) 0.000(5) -0.008(6) 0.002(6)
C(35) 0.038(6) 0.027(6) 0.030(6) -0.002(6) 0.003(6) 0.003(5)
C(36) 0.044(8) 0.042(7) 0.053(8) 0.000(6) 0.022(6) 0.009(6)
C(37) 0.08(1) 0.036(7) 0.059(8) -0.005(8) 0.032(8) 0.000(8)
C(38) 0.12(1) 0.039(7) 0.037(6) -0.022(9) 0.014(9) -0.018(7)
C(39) 0.065(10) 0.050(9) 0.053(8) -0.014(7) 0.012(7) 0.006(7)
C(40) 0.059(8) 0.027(6) 0.044(7) -0.011(6) 0.005(6) 0.005(6)
B(1) 0.037(6) 0.030(7) 0.026(6) 0.015(6) 0.004(6) 0.002(5)

loop_
_atom_site_label
_atom_site_fract_x
_atom_site_fract_y
_atom_site_fract_z
_atom_site_U_iso_or_equiv
_atom_site_thermal_displace_type
_atom_site_occupancy
W(1) 0.83183(3) 0.00405(4) 0.34535(1) 0.0475 Uij 1.000
Cl(1) 0.7306(3) 0.0388(3) 0.3943(2) 0.0815 Uij 1.000
Cl(2) 0.8625(2) -0.0357(5) 0.2777(1) 0.1031 Uij 1.000
P(1) 0.7369(3) -0.1211(2) 0.3356(1) 0.0543 Uij 1.000
P(2) 0.7094(3) 0.0633(3) 0.3050(2) 0.0842 Uij 1.000
F(1) 0.1967(4) 0.1581(4) 0.3340(2) 0.0441 Uij 1.000
F(2) 0.2120(5) 0.2865(4) 0.2858(2) 0.0526 Uij 1.000
F(3) 0.3522(5) 0.3105(4) 0.2432(2) 0.0503 Uij 1.000
F(4) 0.4778(5) 0.2005(5) 0.2496(3) 0.0656 Uij 1.000
F(5) 0.4665(4) 0.0735(4) 0.2989(2) 0.0516 Uij 1.000
F(6) 0.2116(4) -0.1206(4) 0.3595(2) 0.0443 Uij 1.000
F(7) 0.0988(4) -0.1320(6) 0.4149(2) 0.0657 Uij 1.000
F(8) 0.0690(5) -0.0039(8) 0.4658(2) 0.0769 Uij 1.000
F(9) 0.1603(8) 0.1349(6) 0.4594(2) 0.0835 Uij 1.000
F(10) 0.2796(5) 0.1481(4) 0.4052(2) 0.0555 Uij 1.000
F(11) 0.4529(4) 0.1617(4) 0.3732(2) 0.0515 Uij 1.000
F(12) 0.5609(5) 0.1561(5) 0.4312(3) 0.0763 Uij 1.000
F(13) 0.5815(5) 0.0152(7) 0.4746(2) 0.0731 Uij 1.000
F(14) 0.4838(5) -0.1190(5) 0.4585(2) 0.0627 Uij 1.000
F(15) 0.3731(4) -0.1118(4) 0.4010(2) 0.0512 Uij 1.000
F(16) 0.4689(4) -0.1058(4) 0.3346(2) 0.0523 Uij 1.000
F(17) 0.4674(5) -0.2171(5) 0.2767(3) 0.0733 Uij 1.000
F(18) 0.3407(8) -0.2262(5) 0.2242(3) 0.0850 Uij 1.000
F(19) 0.2166(6) -0.1142(5) 0.2288(2) 0.0724 Uij 1.000
F(20) 0.2119(4) -0.0057(5) 0.2885(2) 0.0509 Uij 1.000
C(1) 0.9382(9) 0.0532(9) 0.3868(6) 0.0730 Uij 1.000
C(2) 0.9753(7) 0.019(1) 0.3524(4) 0.0545 Uij 1.000
C(3) 0.9579(8) -0.071(1) 0.3553(4) 0.0553 Uij 1.000
C(4) 0.9090(10) -0.0806(10) 0.3907(4) 0.0653 Uij 1.000
C(5) 0.9018(9) -0.011(1) 0.4095(5) 0.0652 Uij 1.000
C(6) 0.949(2) 0.137(1) 0.407(1) 0.1240 Uij 1.000
C(7) 1.027(1) 0.067(3) 0.3240(10) 0.1198 Uij 1.000
C(8) 0.989(2) -0.140(2) 0.3299(8) 0.0953 Uij 1.000
C(9) 0.890(2) -0.163(1) 0.4101(8) 0.1093 Uij 1.000
C(10) 0.866(1) -0.007(2) 0.4509(5) 0.0915 Uij 1.000
C(11) 0.781(1) -0.213(1) 0.3151(6) 0.0972 Uij 1.000
C(12) 0.672(1) -0.151(1) 0.3767(5) 0.0844 Uij 1.000
C(13) 0.6604(9) -0.0993(10) 0.2965(4) 0.0515 Uij 1.000
C(14) 0.6270(9) -0.014(1) 0.3040(6) 0.0726 Uij 1.000
C(15) 0.718(2) 0.094(2) 0.2559(10) 0.1663 Uij 1.000
C(16) 0.663(1) 0.158(1) 0.3252(9) 0.1017 Uij 1.000
C(17) 0.3340(8) 0.1084(7) 0.3214(3) 0.0318 Uij 1.000
C(18) 0.2704(7) 0.1643(8) 0.3143(3) 0.0381 Uij 1.000
C(19) 0.2783(8) 0.2328(8) 0.2888(3) 0.0431 Uij 1.000
C(20) 0.3448(8) 0.2452(7) 0.2672(3) 0.0368 Uij 1.000
C(21) 0.4087(8) 0.1891(7) 0.2713(4) 0.0410 Uij 1.000
C(22) 0.4005(7) 0.1247(7) 0.2976(4) 0.0369 Uij 1.000
C(23) 0.2493(6) 0.0159(8) 0.3777(3) 0.0323 Uij 1.000
C(24) 0.2016(7) -0.0542(8) 0.3831(3) 0.0412 Uij 1.000
C(25) 0.1403(7) -0.061(1) 0.4118(4) 0.0437 Uij 1.000
C(26) 0.1269(8) 0.003(1) 0.4375(4) 0.0500 Uij 1.000
C(27) 0.170(1) 0.0723(10) 0.4336(4) 0.0579 Uij 1.000
C(28) 0.2345(8) 0.0785(8) 0.4053(3) 0.0499 Uij 1.000
C(29) 0.4071(7) 0.0244(7) 0.3831(4) 0.0374 Uij 1.000
C(30) 0.4559(8) 0.0895(7) 0.3928(4) 0.0440 Uij 1.000
C(31) 0.5165(8) 0.0893(8) 0.4227(4) 0.0558 Uij 1.000
C(32) 0.5247(8) 0.0202(10) 0.4445(4) 0.0570 Uij 1.000
C(33) 0.4788(8) -0.0471(9) 0.4365(4) 0.0544 Uij 1.000
C(34) 0.4191(7) -0.0429(7) 0.4060(4) 0.0375 Uij 1.000
C(35) 0.3373(7) -0.0499(6) 0.3158(3) 0.0331 Uij 1.000
C(36) 0.4017(8) -0.1064(8) 0.3099(4) 0.0440 Uij 1.000
C(37) 0.4036(9) -0.1665(8) 0.2803(4) 0.0564 Uij 1.000
C(38) 0.337(1) -0.1678(9) 0.2532(3) 0.0581 Uij 1.000
C(39) 0.2761(9) -0.1140(9) 0.2564(4) 0.0504 Uij 1.000
C(40) 0.2779(8) -0.0579(7) 0.2867(4) 0.0458 Uij 1.000
B(1) 0.3322(9) 0.0260(7) 0.3488(3) 0.0320 Uij 1.000
H(1) 0.9783 0.1296 0.4325 0.1488 Uij 1.000
H(2) 0.9711 0.1755 0.3920 0.1488 Uij 1.000
H(3) 0.8925 0.1558 0.4166 0.1488 Uij 1.000
H(4) 1.0743 0.0900 0.3368 0.1437 Uij 1.000
H(5) 1.0465 0.0327 0.3023 0.1437 Uij 1.000
H(6) 0.9964 0.1115 0.3121 0.1437 Uij 1.000
H(7) 0.9465 -0.1696 0.3176 0.1144 Uij 1.000
H(8) 1.0211 -0.1143 0.3067 0.1144 Uij 1.000
H(9) 1.0262 -0.1732 0.3430 0.1144 Uij 1.000
H(10) 0.8325 -0.1680 0.4175 0.1311 Uij 1.000
H(11) 0.8982 -0.2086 0.3903 0.1311 Uij 1.000
H(12) 0.9229 -0.1755 0.4320 0.1311 Uij 1.000
H(13) 0.8653 0.0464 0.4610 0.1097 Uij 1.000
H(14) 0.8130 -0.0313 0.4518 0.1097 Uij 1.000
H(15) 0.9014 -0.0406 0.4686 0.1097 Uij 1.000
H(16) 0.7468 -0.2545 0.3105 0.1166 Uij 1.000
H(17) 0.8093 -0.1981 0.2886 0.1166 Uij 1.000
H(18) 0.8289 -0.2306 0.3311 0.1166 Uij 1.000
H(19) 0.6332 -0.1038 0.3837 0.1013 Uij 1.000
H(20) 0.6367 -0.1956 0.3711 0.1013 Uij 1.000
H(21) 0.7012 -0.1608 0.4007 0.1013 Uij 1.000
H(22) 0.6845 -0.1034 0.2706 0.0618 Uij 1.000
H(23) 0.6162 -0.1399 0.2977 0.0618 Uij 1.000
H(24) 0.5961 -0.0133 0.3278 0.0871 Uij 1.000
H(25) 0.5885 -0.0005 0.2821 0.0871 Uij 1.000
H(26) 0.6945 0.2051 0.3241 0.1220 Uij 1.000
H(27) 0.6079 0.1684 0.3160 0.1220 Uij 1.000
H(28) 0.6524 0.1501 0.3560 0.1220 Uij 1.000
H(29) 0.7578 0.1335 0.2516 0.1996 Uij 1.000
H(30) 0.7285 0.0466 0.2387 0.1996 Uij 1.000
H(31) 0.6646 0.1159 0.2463 0.1996 Uij 1.000

loop_
_atom_type_symbol
_atom_type_oxidation_number
_atom_type_number_in_cell
_atom_type_scat_dispersion_real
_atom_type_scat_dispersion_imag
_atom_type_scat_source
C 0 320 0.003 0.002 'International Tables'
H 0 264 0.000 0.000 'International Tables'
F 0 160 0.017 0.010 'International Tables'
P 0 16 0.102 0.094 'International Tables'
W 0 8 -0.849 6.872 'International Tables'
B 0 8 0.001 0.001 'International Tables'
Cl 0 16 0.148 0.159 'International Tables'

loop_
_geom_angle_atom_site_label_1
_geom_angle_atom_site_label_2
_geom_angle_atom_site_label_3
_geom_angle
_geom_angle_publ_flag
Cl(1) W(1) Cl(2) 148.3(2) yes
Cl(1) W(1) P(1) 82.1(1) yes
Cl(1) W(1) P(2) 75.0(2) yes
Cl(1) W(1) C(1) 91.1(4) yes
Cl(1) W(1) C(2) 126.0(4) yes
Cl(1) W(1) C(3) 127.6(4) yes
Cl(1) W(1) C(4) 93.5(4) yes
Cl(1) W(1) C(5) 74.9(4) yes
Cl(2) W(1) P(1) 78.0(2) yes
Cl(2) W(1) P(2) 76.5(2) yes
Cl(2) W(1) C(1) 119.6(4) yes
Cl(2) W(1) C(2) 85.3(4) yes
Cl(2) W(1) C(3) 79.6(3) yes
Cl(2) W(1) C(4) 109.5(4) yes
Cl(2) W(1) C(5) 134.8(4) yes
P(1) W(1) P(2) 76.5(1) yes
P(1) W(1) C(1) 141.5(4) yes
P(1) W(1) C(2) 133.3(4) yes
P(1) W(1) C(3) 97.4(4) yes
P(1) W(1) C(4) 86.6(4) yes
P(1) W(1) C(5) 108.0(4) yes
P(2) W(1) C(1) 138.1(4) yes
P(2) W(1) C(2) 140.8(3) yes
P(2) W(1) C(3) 156.1(4) yes
P(2) W(1) C(4) 160.6(4) yes
P(2) W(1) C(5) 148.6(4) yes
C(1) W(1) C(2) 35.0(5) yes
C(1) W(1) C(3) 57.7(5) yes
C(1) W(1) C(4) 55.8(5) yes
C(1) W(1) C(5) 34.4(5) yes
C(2) W(1) C(3) 36.3(5) yes
C(2) W(1) C(4) 58.5(5) yes
C(2) W(1) C(5) 57.4(5) yes
C(3) W(1) C(4) 34.8(5) yes
C(3) W(1) C(5) 55.3(5) yes
C(4) W(1) C(5) 31.0(5) yes
W(1) P(1) C(11) 117.8(8) yes
W(1) P(1) C(12) 117.7(7) yes
W(1) P(1) C(13) 110.1(5) yes
C(11) P(1) C(12) 107(1) yes
C(11) P(1) C(13) 99.3(8) yes
C(12) P(1) C(13) 101.8(8) yes
W(1) P(2) C(14) 108.5(7) yes
W(1) P(2) C(15) 122(1) yes
W(1) P(2) C(16) 115.6(8) yes
C(14) P(2) C(15) 103(1) yes
C(14) P(2) C(16) 106.2(10) yes
C(15) P(2) C(16) 98(1) yes
W(1) C(1) C(2) 72.4(9) yes
W(1) C(1) C(5) 76.1(9) yes
W(1) C(1) C(6) 130(1) yes
C(2) C(1) C(5) 108(1) yes
C(2) C(1) C(6) 131(2) yes
C(5) C(1) C(6) 118(2) yes
W(1) C(2) C(1) 72.6(8) yes
W(1) C(2) C(3) 73.7(8) yes
W(1) C(2) C(7) 123(1) yes
C(1) C(2) C(3) 104(1) yes
C(1) C(2) C(7) 123(2) yes
C(3) C(2) C(7) 131(2) yes
W(1) C(3) C(2) 70.0(7) yes
W(1) C(3) C(4) 72.5(7) yes
W(1) C(3) C(8) 125(1) yes
C(2) C(3) C(4) 105(1) yes
C(2) C(3) C(8) 129(2) yes
C(4) C(3) C(8) 124(2) yes
W(1) C(4) C(3) 72.7(8) yes
W(1) C(4) C(5) 76.3(9) yes
W(1) C(4) C(9) 131(1) yes
C(3) C(4) C(5) 110(1) yes
C(3) C(4) C(9) 124(1) yes
C(5) C(4) C(9) 122(1) yes
W(1) C(5) C(1) 69.4(10) yes
W(1) C(5) C(4) 72.7(9) yes
W(1) C(5) C(10) 128(1) yes
C(1) C(5) C(4) 110(1) yes
C(1) C(5) C(10) 128(2) yes
C(4) C(5) C(10) 121(2) yes
P(1) C(13) C(14) 107(1) yes
P(2) C(14) C(13) 111(1) yes
C(18) C(17) C(22) 110(1) yes
C(18) C(17) B(1) 128(1) yes
C(22) C(17) B(1) 120(1) yes
F(1) C(18) C(17) 120(1) yes
F(1) C(18) C(19) 115.5(10) yes
C(17) C(18) C(19) 123(1) yes
F(2) C(19) C(18) 117(1) yes
F(2) C(19) C(20) 120(1) yes
C(18) C(19) C(20) 121(1) yes
F(3) C(20) C(19) 121(1) yes
F(3) C(20) C(21) 120(1) yes
C(19) C(20) C(21) 117(1) yes
F(4) C(21) C(20) 118(1) yes
F(4) C(21) C(22) 122(1) yes
C(20) C(21) C(22) 119(1) yes
F(5) C(22) C(17) 119(1) yes
F(5) C(22) C(21) 114(1) yes
C(17) C(22) C(21) 126(1) yes
C(24) C(23) C(28) 114(1) yes
C(24) C(23) B(1) 127(1) yes
C(28) C(23) B(1) 116(1) yes
F(6) C(24) C(23) 120.9(10) yes
F(6) C(24) C(25) 115(1) yes
C(23) C(24) C(25) 123(1) yes
F(7) C(25) C(24) 119(1) yes
F(7) C(25) C(26) 121(1) yes
C(24) C(25) C(26) 119(1) yes
F(8) C(26) C(25) 119(1) yes
F(8) C(26) C(27) 120(1) yes
C(25) C(26) C(27) 119(1) yes
F(9) C(27) C(26) 121(1) yes
F(9) C(27) C(28) 117(1) yes
C(26) C(27) C(28) 120(1) yes
F(10) C(28) C(23) 121(1) yes
F(10) C(28) C(27) 117(1) yes
C(23) C(28) C(27) 121(1) yes
C(30) C(29) C(34) 114(1) yes
C(30) C(29) B(1) 125.0(10) yes
C(34) C(29) B(1) 120(1) yes
F(11) C(30) C(29) 122(1) yes
F(11) C(30) C(31) 112(1) yes
C(29) C(30) C(31) 125(1) yes
F(12) C(31) C(30) 121(1) yes
F(12) C(31) C(32) 120(1) yes
C(30) C(31) C(32) 117(1) yes
F(13) C(32) C(31) 121(1) yes
F(13) C(32) C(33) 118(1) yes
C(31) C(32) C(33) 120(1) yes
F(14) C(33) C(32) 122(1) yes
F(14) C(33) C(34) 117(1) yes
C(32) C(33) C(34) 119(1) yes
F(15) C(34) C(29) 121(1) yes
F(15) C(34) C(33) 115(1) yes
C(29) C(34) C(33) 123(1) yes
C(36) C(35) C(40) 110(1) yes
C(36) C(35) B(1) 128(1) yes
C(40) C(35) B(1) 120(1) yes
F(16) C(36) C(35) 120(1) yes
F(16) C(36) C(37) 114(1) yes
C(35) C(36) C(37) 125(1) yes
F(17) C(37) C(36) 121(1) yes
F(17) C(37) C(38) 121(1) yes
C(36) C(37) C(38) 116(1) yes
F(18) C(38) C(37) 115(1) yes
F(18) C(38) C(39) 123(1) yes
C(37) C(38) C(39) 120(1) yes
F(19) C(39) C(38) 118(1) yes
F(19) C(39) C(40) 122(1) yes
C(38) C(39) C(40) 119(1) yes
F(20) C(40) C(35) 117(1) yes
F(20) C(40) C(39) 115(1) yes
C(35) C(40) C(39) 127(1) yes
C(17) B(1) C(23) 115.2(9) yes
C(17) B(1) C(29) 112(1) yes
C(17) B(1) C(35) 103.6(8) yes
C(23) B(1) C(29) 100.7(8) yes
C(23) B(1) C(35) 110.8(10) yes
C(29) B(1) C(35) 114.1(9) yes

loop_
_geom_bond_atom_site_label_1
_geom_bond_atom_site_label_2
_geom_bond_distance
_geom_bond_publ_flag
W(1) Cl(1) 2.389(4) yes
W(1) Cl(2) 2.411(5) yes
W(1) P(1) 2.573(4) yes
W(1) P(2) 2.590(5) yes
W(1) C(1) 2.36(2) yes
W(1) C(2) 2.35(1) yes
W(1) C(3) 2.40(1) yes
W(1) C(4) 2.40(1) yes
W(1) C(5) 2.44(1) yes
P(1) C(11) 1.80(2) yes
P(1) C(12) 1.80(2) yes
P(1) C(13) 1.84(1) yes
P(2) C(14) 1.83(2) yes
P(2) C(15) 1.73(3) yes
P(2) C(16) 1.83(2) yes
F(1) C(18) 1.37(1) yes
F(2) C(19) 1.39(1) yes
F(3) C(20) 1.34(1) yes
F(4) C(21) 1.35(1) yes
F(5) C(22) 1.36(1) yes
F(6) C(24) 1.35(1) yes
F(7) C(25) 1.34(2) yes
F(8) C(26) 1.34(1) yes
F(9) C(27) 1.34(2) yes
F(10) C(28) 1.35(1) yes
F(11) C(30) 1.34(1) yes
F(12) C(31) 1.33(1) yes
F(13) C(32) 1.37(1) yes
F(14) C(33) 1.38(1) yes
F(15) C(34) 1.35(1) yes
F(16) C(36) 1.37(2) yes
F(17) C(37) 1.33(2) yes
F(18) C(38) 1.36(1) yes
F(19) C(39) 1.34(2) yes
F(20) C(40) 1.37(1) yes
C(1) C(2) 1.42(2) yes
C(1) C(5) 1.42(2) yes
C(1) C(6) 1.52(2) yes
C(2) C(3) 1.48(2) yes
C(2) C(7) 1.50(2) yes
C(3) C(4) 1.44(2) yes
C(3) C(8) 1.50(2) yes
C(4) C(5) 1.29(2) yes
C(4) C(9) 1.51(2) yes
C(5) C(10) 1.51(2) yes
C(13) C(14) 1.51(2) yes
C(17) C(18) 1.40(2) yes
C(17) C(22) 1.37(2) yes
C(17) B(1) 1.62(2) yes
C(18) C(19) 1.41(2) yes
C(19) C(20) 1.31(2) yes
C(20) C(21) 1.39(2) yes
C(21) C(22) 1.37(2) yes
C(23) C(24) 1.39(2) yes
C(23) C(28) 1.39(2) yes
C(23) B(1) 1.67(2) yes
C(24) C(25) 1.39(2) yes
C(25) C(26) 1.37(2) yes
C(26) C(27) 1.33(2) yes
C(27) C(28) 1.42(2) yes
C(29) C(30) 1.36(2) yes
C(29) C(34) 1.35(2) yes
C(29) B(1) 1.68(2) yes
C(30) C(31) 1.40(2) yes
C(31) C(32) 1.35(2) yes
C(32) C(33) 1.35(2) yes
C(33) C(34) 1.41(2) yes
C(35) C(36) 1.41(2) yes
C(35) C(40) 1.38(2) yes
C(35) B(1) 1.66(2) yes
C(36) C(37) 1.39(2) yes
C(37) C(38) 1.41(2) yes
C(38) C(39) 1.33(2) yes
C(39) C(40) 1.37(2) yes
